data_7050225
loop_
_publ_author_name
'S\'ebastien Floquet'
'M. Carmen Mu\~noz'
'Eric Rivi\`ere'
'Ren\'e Cl\'ement'
'Jean-Paul Audi\`ere'
'Marie-Laure Boillot'

_publ_section_title
;
 Structural effects on the magnetic properties of ferric complexes in
 molecular materials or a lamellar CdPS3 host matrix
;
_journal_issue 4
_journal_name_full 'New J. Chem.'
_journal_page_first 535
_journal_page_last 541
_journal_paper_doi 10.1039/b311371j
_journal_volume 28
_journal_year 2004
_chemical_formula_sum 'C22 H29 F6 Fe N4 O4.5 P'
_chemical_formula_weight 622.31
_chemical_name_systematic
;
?
;
_space_group_IT_number 14
_symmetry_cell_setting monoclinic
_symmetry_space_group_name_Hall '-P 2ybc'
_symmetry_space_group_name_H-M 'P 1 21/c 1'
_atom_sites_solution_hydrogens geom
_atom_sites_solution_primary direct
_atom_sites_solution_secondary difmap
_audit_creation_method SHELXL-97
_cell_angle_alpha 90.00
_cell_angle_beta 113.08(2)
_cell_angle_gamma 90.00
_cell_formula_units_Z 4
_cell_length_a 11.837(4)
_cell_length_b 17.134(5)
_cell_length_c 13.764(5)
_cell_measurement_temperature 293(2)
_cell_volume 2568.1(15)
_computing_structure_refinement 'SHELXL-97 (Sheldrick, 1997)'
_diffrn_ambient_temperature 293(2)
_diffrn_measured_fraction_theta_full 0.993
_diffrn_measured_fraction_theta_max 0.993
_diffrn_measurement_device_type 'Enraf Nonius CAD4'
_diffrn_measurement_method (-2(
_diffrn_radiation_monochromator graphite
_diffrn_radiation_source 'fine-focus sealed tube'
_diffrn_radiation_type MoK\a
_diffrn_radiation_wavelength 0.71073
_diffrn_reflns_av_R_equivalents 0.0652
_diffrn_reflns_av_sigmaI/netI 0.1862
_diffrn_reflns_limit_h_max 12
_diffrn_reflns_limit_h_min 0
_diffrn_reflns_limit_k_max 18
_diffrn_reflns_limit_k_min 0
_diffrn_reflns_limit_l_max 13
_diffrn_reflns_limit_l_min -14
_diffrn_reflns_number 3514
_diffrn_reflns_theta_full 22.50
_diffrn_reflns_theta_max 22.50
_diffrn_reflns_theta_min 2.22
_diffrn_standards_decay_% 0
_exptl_absorpt_coefficient_mu 0.733
_exptl_absorpt_correction_T_max 0.997
_exptl_absorpt_correction_T_min 0.742
_exptl_absorpt_correction_type empirical
_exptl_crystal_colour black
_exptl_crystal_density_diffrn 1.610
_exptl_crystal_density_method 'not measured'
_exptl_crystal_description prismatic
_exptl_crystal_F_000 1280
_exptl_crystal_size_max 0.12
_exptl_crystal_size_mid 0.06
_exptl_crystal_size_min 0.06
_refine_diff_density_max 0.576
_refine_diff_density_min -0.494
_refine_diff_density_rms 0.119
_refine_ls_extinction_method none
_refine_ls_goodness_of_fit_ref 0.995
_refine_ls_hydrogen_treatment mixed
_refine_ls_matrix_type full
_refine_ls_number_parameters 352
_refine_ls_number_reflns 3330
_refine_ls_number_restraints 0
_refine_ls_restrained_S_all 0.995
_refine_ls_R_factor_all 0.2157
_refine_ls_R_factor_gt 0.0954
_refine_ls_shift/su_max 0.013
_refine_ls_shift/su_mean 0.005
_refine_ls_structure_factor_coef Fsqd
_refine_ls_weighting_details 'calc w=1/[\s^2^(Fo^2^)+(0.1461P)^2^+3.7718P] where P=(Fo^2^+2Fc^2^)/3'
_refine_ls_weighting_scheme calc
_refine_ls_wR_factor_gt 0.2205
_refine_ls_wR_factor_ref 0.2952
_reflns_number_gt 1537
_reflns_number_total 3330
_reflns_threshold_expression >2sigma(I)
_cod_data_source_file b311371j.txt
_cod_data_source_block ja173
_cod_original_cell_volume 2568.0(14)
_cod_original_sg_symbol_H-M P21/c
_cod_original_formula_sum 'C22 H29 F6 Fe N4 O4.50 P'
_cod_database_code 7050225

loop_
_symmetry_equiv_pos_as_xyz
'x, y, z'
'-x, y+1/2, -z+1/2'
'-x, -y, -z'
'x, -y-1/2, z-1/2'

loop_
_atom_site_label
_atom_site_type_symbol
_atom_site_fract_x
_atom_site_fract_y
_atom_site_fract_z
_atom_site_U_iso_or_equiv
_atom_site_adp_type
_atom_site_occupancy
_atom_site_symmetry_multiplicity
_atom_site_calc_flag
_atom_site_refinement_flags
_atom_site_disorder_assembly
_atom_site_disorder_group
Fe1 Fe 0.21804(18) 0.23001(11) 0.00923(14) 0.0299(6) Uani 1 1 d . . .
O1 O 0.2807(9) 0.3200(5) -0.0319(6) 0.036(2) Uani 1 1 d . . .
O3 O 0.1044(8) 0.1878(5) -0.1210(6) 0.036(2) Uani 1 1 d . . .
O4 O 0.0533(10) -0.1101(6) -0.2902(8) 0.054(3) Uani 1 1 d . . .
N4 N 0.3462(10) 0.1520(6) -0.0065(8) 0.034(3) Uani 1 1 d . . .
C21 C -0.0195(12) 0.0851(8) -0.2239(10) 0.034(4) Uani 1 1 d . . .
C15 C 0.3235(12) 0.0898(7) -0.0642(10) 0.026(3) Uani 1 1 d . . .
C4 C 0.2631(13) 0.5561(8) 0.0129(11) 0.039(4) Uani 1 1 d . . .
N1 N 0.1042(10) 0.3050(7) 0.0531(9) 0.039(3) Uani 1 1 d . . .
O2 O 0.2538(11) 0.6367(6) 0.0314(9) 0.065(3) Uani 1 1 d . . .
C16 C 0.2008(12) 0.0681(8) -0.1344(10) 0.031(3) Uani 1 1 d . . .
N3 N 0.3654(10) 0.2336(7) 0.1687(8) 0.040(3) Uani 1 1 d . . .
N2 N 0.1413(11) 0.1510(6) 0.0950(9) 0.038(3) Uani 1 1 d . . .
C18 C 0.0765(13) -0.0361(8) -0.2421(10) 0.033(3) Uani 1 1 d . . .
C7 C 0.1931(12) 0.4278(8) 0.0282(11) 0.037(4) Uani 1 1 d . . .
C3 C 0.3394(12) 0.5272(8) -0.0336(10) 0.034(3) Uani 1 1 d . . .
C2 C 0.3451(12) 0.4479(8) -0.0472(11) 0.035(4) Uani 1 1 d . . .
C1 C 0.2743(13) 0.3962(8) -0.0165(10) 0.030(3) Uani 1 1 d . . .
C8 C 0.1143(13) 0.3802(9) 0.0641(11) 0.038(4) Uani 1 1 d . . .
C22 C 0.0977(13) 0.1161(7) -0.1575(10) 0.031(3) Uani 1 1 d . . .
C17 C 0.1930(13) -0.0088(7) -0.1794(10) 0.035(4) Uani 1 1 d . . .
C10 C 0.0134(14) 0.1803(9) 0.0714(12) 0.049(4) Uani 1 1 d . . .
C11 C 0.2179(14) 0.1490(9) 0.2104(11) 0.046(4) Uani 1 1 d . . .
C9 C 0.0164(15) 0.2676(10) 0.0951(13) 0.057(4) Uani 1 1 d . . .
C12 C 0.3068(14) 0.2186(9) 0.2467(10) 0.047(4) Uani 1 1 d . . .
C20 C -0.0296(13) 0.0091(9) -0.2660(11) 0.041(4) Uani 1 1 d . . .
C6 C 0.1916(13) 0.5096(8) 0.0471(11) 0.040(4) Uani 1 1 d . . .
C14 C 0.4723(11) 0.1671(8) 0.0701(11) 0.040(4) Uani 1 1 d . . .
C5 C 0.3231(16) 0.6905(9) -0.0071(14) 0.066(5) Uani 1 1 d . . .
C13 C 0.4639(13) 0.1741(10) 0.1805(11) 0.052(4) Uani 1 1 d . . .
C19 C 0.1546(16) -0.1635(8) -0.2615(14) 0.059(5) Uani 1 1 d . . .
P1 P 0.6154(5) 0.0928(3) 0.8266(4) 0.0710(16) Uani 1 1 d . . .
F1 F 0.5257(13) 0.1532(8) 0.8429(11) 0.129(5) Uani 1 1 d . . .
F2 F 0.7097(18) 0.0386(9) 0.815(2) 0.219(10) Uani 1 1 d . . .
F3 F 0.694(2) 0.1037(13) 0.9463(13) 0.208(9) Uani 1 1 d . . .
F4 F 0.547(2) 0.096(2) 0.7140(13) 0.33(2) Uani 1 1 d . . .
F5 F 0.5565(19) 0.0279(9) 0.8643(18) 0.188(9) Uani 1 1 d . . .
F6 F 0.6916(18) 0.1586(10) 0.8124(19) 0.203(9) Uani 1 1 d . . .
O5 O 0.941(3) 0.010(2) 0.980(4) 0.160(17) Uani 0.50 1 d P . .

loop_
_atom_site_aniso_label
_atom_site_aniso_U_11
_atom_site_aniso_U_22
_atom_site_aniso_U_33
_atom_site_aniso_U_23
_atom_site_aniso_U_13
_atom_site_aniso_U_12
Fe1 0.0349(12) 0.0265(11) 0.0294(11) -0.0024(10) 0.0139(9) -0.0012(10)
O1 0.056(6) 0.027(6) 0.038(6) -0.001(4) 0.032(5) -0.001(5)
O3 0.045(6) 0.033(6) 0.026(5) -0.008(4) 0.008(5) 0.002(5)
O4 0.064(8) 0.038(7) 0.059(7) -0.018(6) 0.022(6) -0.003(6)
N4 0.029(7) 0.032(7) 0.036(7) -0.004(6) 0.007(6) -0.008(6)
C21 0.040(9) 0.033(9) 0.018(7) -0.012(6) 0.002(7) -0.013(7)
C15 0.036(9) 0.016(8) 0.036(8) -0.002(6) 0.025(7) -0.006(6)
C4 0.054(10) 0.018(8) 0.047(9) 0.000(7) 0.023(8) -0.001(7)
N1 0.043(8) 0.029(7) 0.063(8) 0.001(6) 0.039(7) -0.007(6)
O2 0.088(9) 0.029(6) 0.095(9) -0.012(6) 0.055(8) 0.003(6)
C16 0.022(8) 0.043(9) 0.022(7) 0.010(7) 0.002(6) 0.003(7)
N3 0.049(8) 0.043(7) 0.028(6) 0.005(6) 0.014(6) 0.005(7)
N2 0.048(8) 0.032(7) 0.038(7) 0.008(6) 0.021(6) -0.005(6)
C18 0.046(10) 0.020(8) 0.035(8) 0.003(7) 0.018(8) -0.007(7)
C7 0.034(9) 0.037(9) 0.048(9) -0.003(7) 0.024(8) -0.008(7)
C3 0.027(8) 0.044(10) 0.029(8) -0.003(7) 0.008(7) -0.009(7)
C2 0.027(8) 0.026(9) 0.039(9) 0.010(7) -0.002(7) -0.006(7)
C1 0.040(8) 0.035(8) 0.016(6) 0.002(7) 0.011(6) -0.006(8)
C8 0.035(9) 0.044(10) 0.039(9) 0.003(7) 0.019(7) 0.009(7)
C22 0.052(10) 0.013(7) 0.030(8) -0.001(6) 0.018(7) -0.001(7)
C17 0.053(10) 0.021(8) 0.026(7) -0.010(6) 0.009(7) -0.007(7)
C10 0.042(10) 0.057(11) 0.057(10) -0.001(9) 0.028(8) -0.011(8)
C11 0.053(10) 0.048(10) 0.037(9) -0.006(8) 0.016(8) -0.029(8)
C9 0.068(12) 0.046(10) 0.072(11) -0.003(10) 0.045(10) -0.017(9)
C12 0.062(11) 0.052(11) 0.025(7) 0.002(7) 0.017(7) -0.012(8)
C20 0.038(10) 0.050(10) 0.043(9) 0.006(8) 0.024(8) -0.003(8)
C6 0.050(10) 0.029(9) 0.050(9) 0.011(7) 0.029(8) -0.004(7)
C14 0.012(7) 0.052(10) 0.044(9) -0.019(8) -0.002(6) -0.013(7)
C5 0.075(13) 0.027(9) 0.092(14) 0.010(9) 0.029(11) -0.012(9)
C13 0.033(9) 0.074(12) 0.038(9) -0.003(8) 0.001(7) 0.022(9)
C19 0.067(12) 0.020(9) 0.087(13) -0.002(9) 0.028(10) 0.009(8)
P1 0.093(4) 0.065(4) 0.072(4) 0.000(3) 0.051(3) 0.012(3)
F1 0.161(13) 0.114(11) 0.141(12) 0.043(9) 0.090(11) 0.060(10)
F2 0.198(19) 0.123(13) 0.43(3) -0.087(16) 0.22(2) 0.005(12)
F3 0.21(2) 0.22(2) 0.117(13) 0.005(13) -0.012(13) 0.058(18)
F4 0.166(19) 0.72(6) 0.074(11) -0.13(2) 0.018(12) -0.01(3)
F5 0.25(2) 0.097(11) 0.32(2) 0.036(14) 0.21(2) 0.031(13)
F6 0.21(2) 0.137(15) 0.36(3) -0.008(16) 0.22(2) -0.037(13)
O5 0.18(5) 0.09(3) 0.19(4) 0.00(3) 0.05(5) 0.00(3)

loop_
_atom_type_symbol
_atom_type_description
_atom_type_scat_dispersion_real
_atom_type_scat_dispersion_imag
_atom_type_scat_source
C C 0.0033 0.0016 'International Tables Vol C Tables 4.2.6.8 and 6.1.1.4'
H H 0.0000 0.0000 'International Tables Vol C Tables 4.2.6.8 and 6.1.1.4'
N N 0.0061 0.0033 'International Tables Vol C Tables 4.2.6.8 and 6.1.1.4'
O O 0.0106 0.0060 'International Tables Vol C Tables 4.2.6.8 and 6.1.1.4'
F F 0.0171 0.0103 'International Tables Vol C Tables 4.2.6.8 and 6.1.1.4'
P P 0.1023 0.0942 'International Tables Vol C Tables 4.2.6.8 and 6.1.1.4'
Fe Fe 0.3463 0.8444 'International Tables Vol C Tables 4.2.6.8 and 6.1.1.4'

loop_
_geom_angle_atom_site_label_1
_geom_angle_atom_site_label_2
_geom_angle_atom_site_label_3
_geom_angle
_geom_angle_site_symmetry_1
_geom_angle_site_symmetry_3
_geom_angle_publ_flag
O1 Fe1 O3 104.0(4) . . ?
O1 Fe1 N4 96.0(4) . . ?
O3 Fe1 N4 86.2(4) . . ?
O1 Fe1 N1 87.6(4) . . ?
O3 Fe1 N1 101.8(4) . . ?
N4 Fe1 N1 170.2(4) . . ?
O1 Fe1 N3 91.5(4) . . ?
O3 Fe1 N3 159.2(4) . . ?
N4 Fe1 N3 78.4(4) . . ?
N1 Fe1 N3 92.5(4) . . ?
O1 Fe1 N2 161.8(4) . . ?
O3 Fe1 N2 89.0(4) . . ?
N4 Fe1 N2 97.5(4) . . ?
N1 Fe1 N2 77.2(4) . . ?
N3 Fe1 N2 79.4(4) . . ?
C1 O1 Fe1 134.4(8) . . ?
C22 O3 Fe1 128.7(8) . . ?
C18 O4 C19 117.2(12) . . ?
C15 N4 C14 119.5(11) . . ?
C15 N4 Fe1 127.2(9) . . ?
C14 N4 Fe1 112.7(8) . . ?
C20 C21 C22 120.6(13) . . ?
N4 C15 C16 122.5(12) . . ?
C6 C4 C3 123.5(13) . . ?
C6 C4 O2 113.7(12) . . ?
C3 C4 O2 122.8(12) . . ?
C8 N1 C9 114.8(12) . . ?
C8 N1 Fe1 126.7(9) . . ?
C9 N1 Fe1 117.5(9) . . ?
C4 O2 C5 117.0(11) . . ?
C22 C16 C15 124.0(13) . . ?
C22 C16 C17 122.4(12) . . ?
C15 C16 C17 113.7(12) . . ?
C12 N3 C13 111.1(11) . . ?
C12 N3 Fe1 107.4(8) . . ?
C13 N3 Fe1 111.4(8) . . ?
C11 N2 C10 112.2(11) . . ?
C11 N2 Fe1 112.2(8) . . ?
C10 N2 Fe1 105.6(8) . . ?
C17 C18 O4 124.0(13) . . ?
C17 C18 C20 122.7(13) . . ?
O4 C18 C20 113.3(13) . . ?
C6 C7 C1 120.5(12) . . ?
C6 C7 C8 115.5(12) . . ?
C1 C7 C8 123.9(13) . . ?
C2 C3 C4 119.4(13) . . ?
C3 C2 C1 121.3(13) . . ?
O1 C1 C2 119.8(12) . . ?
O1 C1 C7 121.9(12) . . ?
C2 C1 C7 118.2(12) . . ?
N1 C8 C7 123.7(12) . . ?
O3 C22 C16 123.0(13) . . ?
O3 C22 C21 119.1(12) . . ?
C16 C22 C21 117.9(12) . . ?
C18 C17 C16 117.0(13) . . ?
N2 C10 C9 110.1(12) . . ?
N2 C11 C12 112.4(11) . . ?
N1 C9 C10 107.0(12) . . ?
N3 C12 C11 110.3(11) . . ?
C21 C20 C18 119.3(13) . . ?
C4 C6 C7 117.0(13) . . ?
N4 C14 C13 106.0(10) . . ?
N3 C13 C14 106.8(11) . . ?
F4 P1 F6 86.7(16) . . ?
F4 P1 F2 91.9(14) . . ?
F6 P1 F2 86.7(9) . . ?
F4 P1 F5 104.9(17) . . ?
F6 P1 F5 168.3(14) . . ?
F2 P1 F5 92.4(10) . . ?
F4 P1 F1 90.3(13) . . ?
F6 P1 F1 89.9(9) . . ?
F2 P1 F1 175.8(11) . . ?
F5 P1 F1 90.5(8) . . ?
F4 P1 F3 170.7(18) . . ?
F6 P1 F3 84.9(13) . . ?
F2 P1 F3 91.6(13) . . ?
F5 P1 F3 83.5(12) . . ?
F1 P1 F3 85.7(9) . . ?

loop_
_geom_bond_atom_site_label_1
_geom_bond_atom_site_label_2
_geom_bond_distance
_geom_bond_site_symmetry_2
_geom_bond_publ_flag
Fe1 O1 1.892(9) . ?
Fe1 O3 1.912(8) . ?
Fe1 N4 2.095(11) . ?
Fe1 N1 2.113(11) . ?
Fe1 N3 2.205(11) . ?
Fe1 N2 2.212(10) . ?
O1 C1 1.329(14) . ?
O3 C22 1.317(14) . ?
O4 C18 1.407(16) . ?
O4 C19 1.434(17) . ?
N4 C15 1.292(15) . ?
N4 C14 1.474(15) . ?
C21 C20 1.412(19) . ?
C21 C22 1.431(18) . ?
C15 C16 1.443(18) . ?
C4 C6 1.373(18) . ?
C4 C3 1.386(19) . ?
C4 O2 1.416(16) . ?
N1 C8 1.299(17) . ?
N1 C9 1.516(17) . ?
O2 C5 1.464(18) . ?
C16 C22 1.400(18) . ?
C16 C17 1.443(18) . ?
N3 C12 1.511(16) . ?
N3 C13 1.509(18) . ?
N2 C11 1.489(17) . ?
N2 C10 1.504(18) . ?
C18 C17 1.389(18) . ?
C18 C20 1.401(19) . ?
C7 C6 1.428(18) . ?
C7 C1 1.436(18) . ?
C7 C8 1.462(18) . ?
C3 C2 1.378(18) . ?
C2 C1 1.394(18) . ?
C10 C9 1.53(2) . ?
C11 C12 1.539(19) . ?
C14 C13 1.564(19) . ?
P1 F4 1.441(17) . ?
P1 F6 1.502(15) . ?
P1 F2 1.508(14) . ?
P1 F5 1.510(15) . ?
P1 F1 1.560(13) . ?
P1 F3 1.552(17) . ?
O5 O5 1.34(7) 3_757 ?
